data_4320857
loop_
_publ_author_name
'Amy T. Levy'
'Marilyn M. Olmstead'
'Timothy E. Patten'

_publ_contact_author
; Dr. Timothy E. Patten
  Department of Chemistry
  University of California
  One Shields Ave.
  Davis, CA 95616-5295
  USA
;
_publ_contact_author_email patten@indigo.ucdavis.edu
_publ_contact_author_fax 530-752-8995
_publ_contact_author_phone 530-754-6181
_publ_section_title
;
 Synthesis, Characterization, and Polymerization Activity of
 [Bis(4,4'-bis(neophyldimethylsilylmethyl)-2,2'-bipyridyl)copper(I)] +
 CuBr2- and Implications for Copper(I) Catalyst Structures in Atom
 Transfer Radical Polymerization
;
_journal_name_full 'Inorganic Chemistry'
_journal_page_first 1628
_journal_page_last 1634
_journal_paper_doi 10.1021/ic990567k
_journal_volume 39
_journal_year 2000
_chemical_formula_sum 'C72 H96 Br2 Cu2 N4 Si4'
_chemical_formula_weight 1416.79
_chemical_name_common '[(dNEObipy)~2~Cu][CuBr~2~]'
_chemical_name_systematic
; 
 [bis-(4,4'-di-(neophyldimethylsilylmethyl)-2,2'-bipyridyl)copper(I)]^+^ 
 CuBr~2~^-^
;
_space_group_IT_number 2
_symmetry_cell_setting triclinic
_symmetry_space_group_name_Hall '-P 1'
_symmetry_space_group_name_H-M 'P -1'
_atom_sites_solution_hydrogens geom
_atom_sites_solution_primary direct
_atom_sites_solution_secondary difmap
_audit_creation_method SHELXL-97
_cell_angle_alpha 100.68(4)
_cell_angle_beta 98.86(4)
_cell_angle_gamma 111.53(4)
_cell_formula_units_Z 2
_cell_length_a 13.671(8)
_cell_length_b 15.468(7)
_cell_length_c 19.184(9)
_cell_measurement_reflns_used 50
_cell_measurement_temperature 130(2)
_cell_measurement_theta_max 38.3
_cell_measurement_theta_min 6.4
_cell_volume 3597(4)
_computing_cell_refinement 'Siemens P3'
_computing_data_collection 'Siemens P3'
_computing_data_reduction 'Siemens XDISK'
_computing_molecular_graphics 'SHELXTL 5.03, XP (Sheldrick, 1994)'
_computing_publication_material 'SHELXL-97 (Sheldrick, 1997)'
_computing_structure_refinement 'SHELXL-97 (Sheldrick, 1997)'
_computing_structure_solution 'SHELXS-97 (Sheldrick, 1990)'
_diffrn_ambient_temperature 130(2)
_diffrn_measured_fraction_theta_full 0.996
_diffrn_measured_fraction_theta_max 0.996
_diffrn_measurement_device_type 'Siemens P4'
_diffrn_measurement_method 2\q-\w
_diffrn_radiation_monochromator 'Ni filter'
_diffrn_radiation_source 'Siemens 15 kW rotating Cu anode'
_diffrn_radiation_type CuK\a
_diffrn_radiation_wavelength 1.54178
_diffrn_reflns_av_R_equivalents 0.0000
_diffrn_reflns_av_sigmaI/netI 0.1272
_diffrn_reflns_limit_h_max 14
_diffrn_reflns_limit_h_min -14
_diffrn_reflns_limit_k_max 16
_diffrn_reflns_limit_k_min -16
_diffrn_reflns_limit_l_max 20
_diffrn_reflns_limit_l_min 0
_diffrn_reflns_number 9383
_diffrn_reflns_theta_full 56.14
_diffrn_reflns_theta_max 56.14
_diffrn_reflns_theta_min 2.42
_diffrn_standards_decay_% <0.1
_diffrn_standards_interval_count 198
_diffrn_standards_number 2
_exptl_absorpt_coefficient_mu 2.983
_exptl_absorpt_correction_T_max 0.9428
_exptl_absorpt_correction_T_min 0.6802
_exptl_absorpt_correction_type empirical
_exptl_absorpt_process_details
;XABS2: an empirical absorption correction program. Parkin, S.; Moezzi,
 B.; Hope, H. J. Appl. Cryst. 1995, 28, 53-56.
;
_exptl_crystal_colour 'pale green/brown dichroic'
_exptl_crystal_density_diffrn 1.308
_exptl_crystal_density_method 'not measured'
_exptl_crystal_description plate
_exptl_crystal_F_000 1480
_exptl_crystal_size_max 0.14
_exptl_crystal_size_mid 0.06
_exptl_crystal_size_min 0.02
_refine_diff_density_max 0.677
_refine_diff_density_min -0.825
_refine_diff_density_rms 0.109
_refine_ls_extinction_method none
_refine_ls_goodness_of_fit_ref 1.014
_refine_ls_hydrogen_treatment constr
_refine_ls_matrix_type full
_refine_ls_number_parameters 768
_refine_ls_number_reflns 9383
_refine_ls_number_restraints 6
_refine_ls_restrained_S_all 1.014
_refine_ls_R_factor_all 0.1605
_refine_ls_R_factor_gt 0.0828
_refine_ls_shift/su_max 0.000
_refine_ls_shift/su_mean 0.000
_refine_ls_structure_factor_coef Fsqd
_refine_ls_weighting_details 'calc w=1/[\s^2^(Fo^2^)+(0.1190P)^2^+0.5177P] where P=(Fo^2^+2Fc^2^)/3'
_refine_ls_weighting_scheme calc
_refine_ls_wR_factor_gt 0.1949
_refine_ls_wR_factor_ref 0.2454
_reflns_number_gt 5002
_reflns_number_total 9383
_reflns_threshold_expression >2sigma(I)
_cod_data_source_file ic990567k_4.cif
_cod_data_source_block mn913
_cod_original_cell_volume 3597(3)
_cod_database_code 4320857

loop_
_symmetry_equiv_pos_as_xyz
'x, y, z'
'-x, -y, -z'

loop_
_atom_site_label
_atom_site_type_symbol
_atom_site_fract_x
_atom_site_fract_y
_atom_site_fract_z
_atom_site_U_iso_or_equiv
_atom_site_adp_type
_atom_site_occupancy
_atom_site_symmetry_multiplicity
_atom_site_calc_flag
_atom_site_refinement_flags
_atom_site_disorder_assembly
_atom_site_disorder_group
Cu1 Cu 0.70232(14) 1.02359(12) 0.72316(8) 0.0416(5) Uani 1 1 d . . .
Si1 Si 0.4638(3) 0.7106(2) 0.35171(18) 0.0448(8) Uani 1 1 d . . .
Si2 Si 0.9674(3) 1.3225(2) 0.48934(16) 0.0384(8) Uani 1 1 d . . .
Si3 Si 0.6765(3) 1.2695(2) 1.07318(16) 0.0422(8) Uani 1 1 d . . .
Si4 Si 0.8043(3) 0.7413(2) 0.96140(17) 0.0461(8) Uani 1 1 d . . .
N1 N 0.6094(7) 0.9428(6) 0.6227(5) 0.038(2) Uani 1 1 d . . .
N2 N 0.7846(7) 1.1069(6) 0.6641(5) 0.036(2) Uani 1 1 d . . .
N3 N 0.6506(7) 1.0651(6) 0.8103(5) 0.039(2) Uani 1 1 d . . .
N4 N 0.7757(8) 0.9718(7) 0.7963(5) 0.043(2) Uani 1 1 d . A .
C1 C 0.5176(10) 0.8621(9) 0.6035(7) 0.047(3) Uani 1 1 d . . .
H1 H 0.4928 0.8356 0.6416 0.057 Uiso 1 1 calc R . .
C2 C 0.4574(9) 0.8154(8) 0.5340(6) 0.040(3) Uani 1 1 d . . .
H2 H 0.3954 0.7565 0.5241 0.048 Uiso 1 1 calc R . .
C3 C 0.4885(9) 0.8558(8) 0.4772(6) 0.034(3) Uani 1 1 d . . .
C4 C 0.5818(9) 0.9398(8) 0.4962(6) 0.039(3) Uani 1 1 d . . .
H4 H 0.6056 0.9700 0.4594 0.047 Uiso 1 1 calc R . .
C5 C 0.6404(9) 0.9801(8) 0.5674(5) 0.033(3) Uani 1 1 d . . .
C6 C 0.7440(9) 1.0664(7) 0.5900(5) 0.033(3) Uani 1 1 d . . .
C7 C 0.8037(9) 1.1008(8) 0.5407(5) 0.035(3) Uani 1 1 d . . .
H7 H 0.7731 1.0714 0.4899 0.042 Uiso 1 1 calc R . .
C8 C 0.9050(9) 1.1754(8) 0.5625(6) 0.040(3) Uani 1 1 d . . .
C9 C 0.9406(9) 1.2195(7) 0.6380(5) 0.038(3) Uani 1 1 d . . .
H9 H 1.0066 1.2754 0.6566 0.045 Uiso 1 1 calc R . .
C10 C 0.8817(9) 1.1830(8) 0.6849(6) 0.036(3) Uani 1 1 d . . .
H10 H 0.9109 1.2132 0.7357 0.043 Uiso 1 1 calc R . .
C11 C 0.4236(9) 0.8060(9) 0.3982(6) 0.044(3) Uani 1 1 d . . .
H11A H 0.4336 0.8551 0.3702 0.053 Uiso 1 1 calc R . .
H11B H 0.3457 0.7762 0.3974 0.053 Uiso 1 1 calc R . .
C12 C 0.4440(11) 0.6197(9) 0.4052(7) 0.059(4) Uani 1 1 d . . .
H12A H 0.3695 0.5962 0.4111 0.089 Uiso 1 1 calc R . .
H12B H 0.4948 0.6493 0.4535 0.089 Uiso 1 1 calc R . .
H12C H 0.4572 0.5657 0.3794 0.089 Uiso 1 1 calc R . .
C13 C 0.3682(11) 0.6531(9) 0.2592(7) 0.063(4) Uani 1 1 d . . .
H13A H 0.3802 0.5976 0.2348 0.095 Uiso 1 1 calc R . .
H13B H 0.3810 0.7000 0.2298 0.095 Uiso 1 1 calc R . .
H13C H 0.2934 0.6317 0.2643 0.095 Uiso 1 1 calc R . .
C14 C 0.6096(9) 0.7772(8) 0.3523(6) 0.043(3) Uani 1 1 d . . .
H14A H 0.6118 0.8260 0.3251 0.051 Uiso 1 1 calc R . .
H14B H 0.6478 0.8130 0.4038 0.051 Uiso 1 1 calc R . .
C15 C 0.6808(9) 0.7262(8) 0.3224(6) 0.044(3) Uani 1 1 d . . .
C16 C 0.7061(10) 0.6699(9) 0.3752(6) 0.052(3) Uani 1 1 d . . .
H16A H 0.6381 0.6236 0.3810 0.079 Uiso 1 1 calc R . .
H16B H 0.7487 0.7148 0.4229 0.079 Uiso 1 1 calc R . .
H16C H 0.7476 0.6355 0.3557 0.079 Uiso 1 1 calc R . .
C17 C 0.7884(10) 0.8043(10) 0.3212(9) 0.073(4) Uani 1 1 d . . .
H17A H 0.8332 0.7741 0.3010 0.109 Uiso 1 1 calc R . .
H17B H 0.8267 0.8440 0.3712 0.109 Uiso 1 1 calc R . .
H17C H 0.7744 0.8449 0.2908 0.109 Uiso 1 1 calc R . .
C18 C 0.6217(9) 0.6597(8) 0.2454(6) 0.045(3) Uani 1 1 d . . .
C19 C 0.6061(10) 0.6997(9) 0.1884(6) 0.049(3) Uani 1 1 d . . .
H19 H 0.6360 0.7678 0.1968 0.059 Uiso 1 1 calc R . .
C20 C 0.5474(11) 0.6420(12) 0.1190(8) 0.065(4) Uani 1 1 d . . .
H20 H 0.5375 0.6709 0.0805 0.078 Uiso 1 1 calc R . .
C21 C 0.5036(11) 0.5441(10) 0.1054(7) 0.059(4) Uani 1 1 d . . .
H21 H 0.4629 0.5052 0.0577 0.071 Uiso 1 1 calc R . .
C22 C 0.5182(11) 0.5018(10) 0.1605(7) 0.058(4) Uani 1 1 d . . .
H22 H 0.4881 0.4336 0.1514 0.070 Uiso 1 1 calc R . .
C23 C 0.5776(10) 0.5596(9) 0.2296(7) 0.052(3) Uani 1 1 d . . .
H23 H 0.5886 0.5300 0.2675 0.062 Uiso 1 1 calc R . .
C24 C 0.9695(9) 1.2079(8) 0.5093(6) 0.041(3) Uani 1 1 d . . .
H24A H 0.9406 1.1563 0.4630 0.050 Uiso 1 1 calc R . .
H24B H 1.0455 1.2185 0.5289 0.050 Uiso 1 1 calc R . .
C25 C 1.0664(10) 1.4277(8) 0.5651(6) 0.051(3) Uani 1 1 d . . .
H25A H 1.0701 1.4876 0.5532 0.076 Uiso 1 1 calc R . .
H25B H 1.1382 1.4261 0.5711 0.076 Uiso 1 1 calc R . .
H25C H 1.0429 1.4246 0.6106 0.076 Uiso 1 1 calc R . .
C26 C 0.8274(10) 1.3173(9) 0.4873(7) 0.053(3) Uani 1 1 d . . .
H26A H 0.8127 1.3160 0.5356 0.079 Uiso 1 1 calc R . .
H26B H 0.7740 1.2590 0.4509 0.079 Uiso 1 1 calc R . .
H26C H 0.8224 1.3742 0.4744 0.079 Uiso 1 1 calc R . .
C27 C 0.9914(10) 1.3344(8) 0.3977(6) 0.044(3) Uani 1 1 d . . .
H27A H 0.9251 1.2865 0.3612 0.052 Uiso 1 1 calc R . .
H27B H 0.9950 1.3986 0.3947 0.052 Uiso 1 1 calc R . .
C28 C 1.0891(10) 1.3240(8) 0.3699(7) 0.047(3) Uani 1 1 d . . .
C29 C 1.0828(13) 1.3375(10) 0.2925(7) 0.071(5) Uani 1 1 d . . .
H29A H 1.1417 1.3269 0.2741 0.107 Uiso 1 1 calc R . .
H29B H 1.0899 1.4032 0.2935 0.107 Uiso 1 1 calc R . .
H29C H 1.0129 1.2912 0.2603 0.107 Uiso 1 1 calc R . .
C30 C 1.1953(10) 1.4074(9) 0.4213(8) 0.062(4) Uani 1 1 d . . .
H30A H 1.2022 1.3998 0.4712 0.093 Uiso 1 1 calc R . .
H30B H 1.1919 1.4695 0.4211 0.093 Uiso 1 1 calc R . .
H30C H 1.2581 1.4049 0.4038 0.093 Uiso 1 1 calc R . .
C31 C 1.0892(9) 1.2273(8) 0.3723(6) 0.038(3) Uani 1 1 d . . .
C32 C 0.9984(10) 1.1442(8) 0.3312(6) 0.044(3) Uani 1 1 d . . .
H32 H 0.9420 1.1508 0.2999 0.053 Uiso 1 1 calc R . .
C33 C 0.9885(11) 1.0535(10) 0.3349(7) 0.061(4) Uani 1 1 d . . .
H33 H 0.9261 0.9987 0.3059 0.073 Uiso 1 1 calc R . .
C34 C 1.0692(11) 1.0410(10) 0.3806(6) 0.051(3) Uani 1 1 d . . .
H34 H 1.0612 0.9787 0.3849 0.061 Uiso 1 1 calc R . .
C35 C 1.1596(11) 1.1205(9) 0.4191(6) 0.050(3) Uani 1 1 d . . .
H35 H 1.2163 1.1133 0.4495 0.060 Uiso 1 1 calc R . .
C36 C 1.1707(10) 1.2129(9) 0.4145(6) 0.048(3) Uani 1 1 d . . .
H36 H 1.2356 1.2669 0.4409 0.057 Uiso 1 1 calc R . .
C37 C 0.5857(9) 1.1111(8) 0.8150(6) 0.043(3) Uani 1 1 d . . .
H37 H 0.5579 1.1256 0.7722 0.051 Uiso 1 1 calc R . .
C38 C 0.5559(10) 1.1394(8) 0.8785(6) 0.047(3) Uani 1 1 d . . .
H38 H 0.5091 1.1721 0.8783 0.056 Uiso 1 1 calc R . .
C39 C 0.5941(9) 1.1201(8) 0.9415(6) 0.041(3) Uani 1 1 d . . .
C40 C 0.6594(9) 1.0679(7) 0.9370(6) 0.038(3) Uani 1 1 d . . .
H40 H 0.6840 1.0490 0.9783 0.045 Uiso 1 1 calc R . .
C41 C 0.6878(9) 1.0440(7) 0.8713(5) 0.032(2) Uani 1 1 d . . .
C42 C 0.7579(8) 0.9883(7) 0.8642(6) 0.036(3) Uani 1 1 d . . .
C43 C 0.7987(9) 0.9569(8) 0.9203(6) 0.041(3) Uani 1 1 d . A .
H43 H 0.7833 0.9698 0.9668 0.049 Uiso 1 1 calc R . .
C44 C 0.8622(10) 0.9063(8) 0.9078(6) 0.045(3) Uani 1 1 d . . .
C45 C 0.8835(10) 0.8915(8) 0.8392(6) 0.045(3) Uani 1 1 d . A .
H45 H 0.9288 0.8589 0.8293 0.055 Uiso 1 1 calc R . .
C46 C 0.8389(9) 0.9241(8) 0.7849(6) 0.042(3) Uani 1 1 d . . .
H46 H 0.8537 0.9123 0.7381 0.050 Uiso 1 1 calc R A .
C47 C 0.5685(10) 1.1499(9) 1.0133(6) 0.048(3) Uani 1 1 d . . .
H47A H 0.5618 1.0996 1.0397 0.058 Uiso 1 1 calc R . .
H47B H 0.4979 1.1551 1.0038 0.058 Uiso 1 1 calc R . .
C48 C 0.6933(12) 1.3657(9) 1.0239(6) 0.065(4) Uani 1 1 d . . .
H48A H 0.7535 1.4256 1.0535 0.097 Uiso 1 1 calc R . .
H48B H 0.6264 1.3761 1.0157 0.097 Uiso 1 1 calc R . .
H48C H 0.7087 1.3456 0.9768 0.097 Uiso 1 1 calc R . .
C49 C 0.8075(9) 1.2573(10) 1.0923(7) 0.056(3) Uani 1 1 d . . .
H49A H 0.8310 1.2476 1.0468 0.084 Uiso 1 1 calc R . .
H49B H 0.7984 1.2019 1.1125 0.084 Uiso 1 1 calc R . .
H49C H 0.8623 1.3160 1.1276 0.084 Uiso 1 1 calc R . .
C50 C 0.6295(9) 1.3084(8) 1.1563(6) 0.037(3) Uani 1 1 d . . .
H50A H 0.6759 1.3778 1.1778 0.045 Uiso 1 1 calc R . .
H50B H 0.5553 1.3034 1.1381 0.045 Uiso 1 1 calc R . .
C51 C 0.6257(9) 1.2609(8) 1.2190(6) 0.040(3) Uani 1 1 d . . .
C52 C 0.5566(10) 1.1508(7) 1.1914(7) 0.047(3) Uani 1 1 d . . .
H52A H 0.5518 1.1227 1.2331 0.071 Uiso 1 1 calc R . .
H52B H 0.5907 1.1213 1.1586 0.071 Uiso 1 1 calc R . .
H52C H 0.4837 1.1388 1.1648 0.071 Uiso 1 1 calc R . .
C53 C 0.7399(10) 1.2757(9) 1.2596(6) 0.053(3) Uani 1 1 d . . .
H53A H 0.7877 1.3445 1.2743 0.080 Uiso 1 1 calc R . .
H53B H 0.7696 1.2407 1.2270 0.080 Uiso 1 1 calc R . .
H53C H 0.7349 1.2512 1.3031 0.080 Uiso 1 1 calc R . .
C54 C 0.5708(10) 1.3035(8) 1.2739(6) 0.038(3) Uani 1 1 d . . .
C55 C 0.4615(10) 1.2773(8) 1.2589(6) 0.045(3) Uani 1 1 d . . .
H55 H 0.4185 1.2328 1.2135 0.053 Uiso 1 1 calc R . .
C56 C 0.4099(11) 1.3124(10) 1.3068(7) 0.055(3) Uani 1 1 d . . .
H56 H 0.3336 1.2932 1.2942 0.066 Uiso 1 1 calc R . .
C57 C 0.4730(11) 1.3762(8) 1.3734(7) 0.049(3) Uani 1 1 d . . .
H57 H 0.4395 1.4000 1.4076 0.059 Uiso 1 1 calc R . .
C58 C 0.5819(11) 1.4048(9) 1.3902(6) 0.050(3) Uani 1 1 d . . .
H58 H 0.6248 1.4493 1.4357 0.060 Uiso 1 1 calc R . .
C59 C 0.6312(10) 1.3688(8) 1.3403(6) 0.045(3) Uani 1 1 d . . .
H59 H 0.7077 1.3896 1.3524 0.054 Uiso 1 1 calc R . .
C60 C 0.9057(10) 0.8662(8) 0.9658(6) 0.046(3) Uani 1 1 d . A .
H60A H 0.9209 0.9097 1.0148 0.056 Uiso 1 1 calc R . .
H60B H 0.9745 0.8631 0.9584 0.056 Uiso 1 1 calc R . .
C61 C 0.7798(11) 0.6592(9) 0.8699(6) 0.057(3) Uani 1 1 d . A .
H61A H 0.7374 0.5926 0.8700 0.086 Uiso 1 1 calc R . .
H61B H 0.8495 0.6648 0.8593 0.086 Uiso 1 1 calc R . .
H61C H 0.7398 0.6772 0.8323 0.086 Uiso 1 1 calc R . .
C62 C 0.6739(10) 0.7486(9) 0.9726(6) 0.054(3) Uani 1 1 d . A .
H62A H 0.6424 0.7653 0.9304 0.082 Uiso 1 1 calc R . .
H62B H 0.6876 0.7981 1.0173 0.082 Uiso 1 1 calc R . .
H62C H 0.6234 0.6861 0.9758 0.082 Uiso 1 1 calc R . .
C63A C 0.8387(12) 0.6961(12) 1.0446(9) 0.032(5) Uiso 0.635(15) 1 d PD A 1
H63A H 0.8392 0.7421 1.0882 0.039 Uiso 0.635(15) 1 calc PR A 1
H63B H 0.7775 0.6341 1.0394 0.039 Uiso 0.635(15) 1 calc PR A 1
C64A C 0.9447(14) 0.6798(12) 1.0627(9) 0.044(5) Uiso 0.635(15) 1 d PD A 1
C65A C 1.0361(17) 0.7927(14) 1.0993(13) 0.068(7) Uiso 0.635(15) 1 d PD A 1
H65A H 1.1078 0.7925 1.1147 0.101 Uiso 0.635(15) 1 calc PR A 1
H65B H 1.0166 0.8221 1.1417 0.101 Uiso 0.635(15) 1 calc PR A 1
H65C H 1.0377 0.8297 1.0628 0.101 Uiso 0.635(15) 1 calc PR A 1
C66A C 0.9539(15) 0.6176(13) 0.9941(10) 0.049(5) Uiso 0.635(15) 1 d PD A 1
H66A H 1.0212 0.6082 1.0048 0.074 Uiso 0.635(15) 1 calc PR A 1
H66B H 0.9545 0.6499 0.9547 0.074 Uiso 0.635(15) 1 calc PR A 1
H66C H 0.8918 0.5549 0.9789 0.074 Uiso 0.635(15) 1 calc PR A 1
C63B C 0.860(2) 0.679(2) 1.0212(14) 0.049(10) Uiso 0.365(15) 1 d PD A 2
H63C H 0.7966 0.6242 1.0246 0.058 Uiso 0.365(15) 1 calc PR A 2
H63D H 0.9011 0.6512 0.9930 0.058 Uiso 0.365(15) 1 calc PR A 2
C64B C 0.933(2) 0.726(2) 1.1005(15) 0.056(10) Uiso 0.365(15) 1 d PD A 2
C65B C 1.0536(19) 0.770(2) 1.0796(17) 0.041(9) Uiso 0.365(15) 1 d PD A 2
H65D H 1.1118 0.7941 1.1243 0.062 Uiso 0.365(15) 1 calc PR A 2
H65E H 1.0580 0.8221 1.0567 0.062 Uiso 0.365(15) 1 calc PR A 2
H65F H 1.0614 0.7182 1.0456 0.062 Uiso 0.365(15) 1 calc PR A 2
C66B C 0.889(3) 0.794(2) 1.1393(19) 0.069(12) Uiso 0.365(15) 1 d PD A 2
H66D H 0.9396 0.8321 1.1868 0.104 Uiso 0.365(15) 1 calc PR A 2
H66E H 0.8184 0.7561 1.1466 0.104 Uiso 0.365(15) 1 calc PR A 2
H66F H 0.8820 0.8371 1.1093 0.104 Uiso 0.365(15) 1 calc PR A 2
C67 C 0.9436(11) 0.6351(11) 1.1287(8) 0.068(4) Uani 1 1 d . . .
C68 C 0.8660(11) 0.6147(9) 1.1689(7) 0.060(4) Uani 1 1 d . A .
H68 H 0.8113 0.6386 1.1625 0.072 Uiso 1 1 calc R . .
C69 C 0.8671(11) 0.5601(9) 1.2184(7) 0.057(3) Uani 1 1 d . . .
H69 H 0.8150 0.5481 1.2469 0.069 Uiso 1 1 calc R A .
C70 C 0.9440(12) 0.5236(9) 1.2257(7) 0.063(4) Uani 1 1 d . A .
H70 H 0.9427 0.4830 1.2574 0.075 Uiso 1 1 calc R . .
C71 C 1.0235(13) 0.5452(10) 1.1877(9) 0.074(4) Uani 1 1 d . . .
H71 H 1.0784 0.5216 1.1943 0.089 Uiso 1 1 calc R A .
C72 C 1.0228(12) 0.6016(10) 1.1396(7) 0.065(4) Uani 1 1 d . A .
H72 H 1.0781 0.6172 1.1137 0.078 Uiso 1 1 calc R . .
Br1 Br 1.32193(12) 0.95928(10) 0.66578(7) 0.0532(4) Uani 1 1 d . . .
Br2 Br 1.23319(14) 1.00793(12) 0.87887(8) 0.0717(5) Uani 1 1 d . . .
Cu2 Cu 1.28146(15) 0.98582(13) 0.77375(9) 0.0507(5) Uani 1 1 d . . .

loop_
_atom_site_aniso_label
_atom_site_aniso_U_11
_atom_site_aniso_U_22
_atom_site_aniso_U_33
_atom_site_aniso_U_23
_atom_site_aniso_U_13
_atom_site_aniso_U_12
Cu1 0.0547(11) 0.0493(11) 0.0266(9) 0.0085(8) 0.0168(8) 0.0257(9)
Si1 0.050(2) 0.0419(19) 0.0436(19) 0.0038(15) 0.0163(16) 0.0215(17)
Si2 0.044(2) 0.0408(18) 0.0375(17) 0.0101(14) 0.0182(15) 0.0221(16)
Si3 0.055(2) 0.0442(19) 0.0298(17) 0.0037(14) 0.0163(15) 0.0229(17)
Si4 0.056(2) 0.046(2) 0.0353(18) 0.0095(15) 0.0081(16) 0.0222(18)
N1 0.044(6) 0.042(6) 0.035(5) 0.012(5) 0.015(5) 0.022(5)
N2 0.044(6) 0.029(5) 0.036(5) 0.004(4) 0.009(4) 0.018(5)
N3 0.044(6) 0.045(6) 0.034(5) 0.009(4) 0.016(4) 0.021(5)
N4 0.058(7) 0.047(6) 0.035(5) 0.017(5) 0.024(5) 0.027(5)
C1 0.052(8) 0.049(8) 0.051(8) 0.016(6) 0.026(7) 0.025(7)
C2 0.029(6) 0.036(7) 0.046(7) -0.002(6) 0.012(6) 0.007(5)
C3 0.036(7) 0.036(7) 0.039(6) 0.009(5) 0.012(5) 0.023(6)
C4 0.053(8) 0.040(7) 0.034(7) 0.014(5) 0.018(6) 0.025(6)
C5 0.046(7) 0.038(6) 0.024(6) 0.009(5) 0.006(5) 0.028(6)
C6 0.043(7) 0.041(7) 0.030(6) 0.011(5) 0.019(5) 0.031(6)
C7 0.050(8) 0.042(7) 0.020(5) 0.011(5) 0.005(5) 0.026(6)
C8 0.047(8) 0.039(7) 0.041(7) 0.009(6) 0.010(6) 0.027(6)
C9 0.053(8) 0.023(6) 0.024(6) -0.001(5) -0.002(5) 0.009(5)
C10 0.058(8) 0.036(7) 0.027(6) 0.014(5) 0.015(6) 0.030(6)
C11 0.031(7) 0.059(8) 0.037(6) 0.001(6) -0.001(5) 0.022(6)
C12 0.081(10) 0.052(8) 0.064(9) 0.013(7) 0.030(8) 0.044(8)
C13 0.063(9) 0.057(9) 0.059(9) -0.010(7) 0.013(7) 0.024(7)
C14 0.060(8) 0.045(7) 0.031(6) 0.005(5) 0.015(6) 0.032(6)
C15 0.033(7) 0.044(7) 0.057(8) 0.002(6) 0.013(6) 0.023(6)
C16 0.056(8) 0.053(8) 0.050(8) 0.004(6) 0.005(6) 0.032(7)
C17 0.035(8) 0.080(10) 0.110(12) 0.019(9) 0.035(8) 0.028(8)
C18 0.047(8) 0.049(8) 0.049(7) 0.018(6) 0.015(6) 0.027(6)
C19 0.058(8) 0.044(7) 0.048(8) 0.017(6) 0.011(7) 0.021(7)
C20 0.061(10) 0.093(12) 0.058(9) 0.038(9) 0.021(8) 0.039(9)
C21 0.069(10) 0.071(10) 0.047(8) 0.005(7) 0.017(7) 0.042(8)
C22 0.068(10) 0.051(8) 0.054(8) 0.000(7) 0.008(7) 0.031(7)
C23 0.064(9) 0.050(8) 0.058(8) 0.020(7) 0.026(7) 0.035(7)
C24 0.039(7) 0.045(7) 0.038(6) 0.001(5) 0.020(6) 0.016(6)
C25 0.064(9) 0.033(7) 0.050(8) 0.006(6) 0.015(7) 0.015(6)
C26 0.063(9) 0.051(8) 0.055(8) 0.016(6) 0.030(7) 0.028(7)
C27 0.051(8) 0.049(7) 0.056(8) 0.024(6) 0.036(6) 0.034(6)
C28 0.054(8) 0.042(7) 0.058(8) 0.025(6) 0.028(7) 0.021(6)
C29 0.113(13) 0.087(11) 0.069(9) 0.051(9) 0.060(9) 0.073(10)
C30 0.047(8) 0.044(8) 0.096(11) 0.005(7) 0.036(8) 0.018(7)
C31 0.051(8) 0.043(7) 0.028(6) 0.012(5) 0.019(6) 0.024(6)
C32 0.052(8) 0.046(8) 0.046(7) 0.011(6) 0.022(6) 0.029(7)
C33 0.062(9) 0.062(9) 0.059(9) 0.009(7) 0.015(7) 0.028(8)
C34 0.073(10) 0.056(9) 0.042(7) 0.018(7) 0.032(7) 0.037(8)
C35 0.076(10) 0.065(9) 0.038(7) 0.023(7) 0.022(7) 0.054(8)
C36 0.057(8) 0.058(8) 0.034(7) 0.012(6) 0.009(6) 0.029(7)
C37 0.049(8) 0.036(7) 0.033(6) -0.002(5) 0.007(6) 0.013(6)
C38 0.048(8) 0.052(8) 0.044(7) 0.011(6) 0.013(6) 0.026(6)
C39 0.047(7) 0.040(7) 0.036(7) -0.002(5) 0.014(6) 0.024(6)
C40 0.041(7) 0.034(6) 0.042(7) 0.014(5) 0.019(6) 0.014(6)
C41 0.039(7) 0.034(6) 0.027(6) 0.008(5) 0.019(5) 0.015(5)
C42 0.029(6) 0.035(6) 0.044(7) 0.009(5) 0.017(5) 0.010(5)
C43 0.044(7) 0.045(7) 0.027(6) 0.004(5) 0.009(5) 0.014(6)
C44 0.057(8) 0.040(7) 0.045(7) 0.009(6) 0.026(6) 0.022(6)
C45 0.059(8) 0.046(7) 0.045(7) 0.012(6) 0.025(6) 0.031(7)
C46 0.055(8) 0.044(7) 0.041(7) 0.012(6) 0.027(6) 0.030(6)
C47 0.053(8) 0.060(8) 0.033(6) 0.003(6) 0.016(6) 0.027(7)
C48 0.097(12) 0.048(8) 0.034(7) -0.001(6) 0.015(7) 0.020(8)
C49 0.037(7) 0.072(9) 0.047(8) -0.003(7) 0.011(6) 0.017(7)
C50 0.038(7) 0.038(7) 0.038(6) 0.009(5) 0.016(5) 0.015(5)
C51 0.050(8) 0.042(7) 0.031(6) 0.010(5) 0.011(5) 0.022(6)
C52 0.058(8) 0.035(7) 0.061(8) 0.019(6) 0.030(7) 0.023(6)
C53 0.068(9) 0.076(9) 0.029(6) 0.008(6) 0.013(6) 0.045(8)
C54 0.063(9) 0.034(6) 0.033(6) 0.018(5) 0.030(6) 0.025(6)
C55 0.052(8) 0.039(7) 0.042(7) 0.005(6) 0.011(6) 0.021(6)
C56 0.054(8) 0.078(10) 0.051(8) 0.022(7) 0.016(7) 0.043(8)
C57 0.074(10) 0.044(7) 0.045(8) 0.015(6) 0.028(7) 0.035(7)
C58 0.064(9) 0.047(8) 0.039(7) 0.004(6) 0.010(6) 0.026(7)
C59 0.050(8) 0.044(7) 0.044(7) 0.007(6) 0.012(6) 0.026(6)
C60 0.049(8) 0.046(7) 0.043(7) 0.012(6) 0.009(6) 0.019(6)
C61 0.075(10) 0.060(8) 0.035(7) 0.008(6) 0.012(7) 0.029(8)
C62 0.060(9) 0.062(9) 0.032(7) 0.011(6) 0.011(6) 0.015(7)
C67 0.045(9) 0.079(11) 0.073(10) 0.047(9) 0.004(7) 0.008(8)
C68 0.044(8) 0.053(8) 0.066(9) 0.013(7) 0.002(7) 0.008(7)
C69 0.066(10) 0.054(8) 0.051(8) 0.016(7) 0.018(7) 0.022(8)
C70 0.082(11) 0.050(8) 0.056(9) 0.019(7) 0.002(8) 0.031(8)
C71 0.085(12) 0.057(10) 0.093(12) 0.027(9) 0.029(10) 0.038(9)
C72 0.060(10) 0.074(10) 0.048(8) 0.009(8) 0.015(7) 0.015(8)
Br1 0.0732(10) 0.0595(9) 0.0370(7) 0.0157(6) 0.0190(7) 0.0346(8)
Br2 0.0948(13) 0.0858(12) 0.0437(8) 0.0065(8) 0.0272(8) 0.0479(10)
Cu2 0.0642(13) 0.0517(11) 0.0391(10) 0.0068(8) 0.0139(9) 0.0286(10)

loop_
_atom_type_symbol
_atom_type_description
_atom_type_scat_dispersion_real
_atom_type_scat_dispersion_imag
_atom_type_scat_source
C C 0.0181 0.0091 'International Tables Vol C Tables 4.2.6.8 and 6.1.1.4'
H H 0.0000 0.0000 'International Tables Vol C Tables 4.2.6.8 and 6.1.1.4'
N N 0.0311 0.0180 'International Tables Vol C Tables 4.2.6.8 and 6.1.1.4'
Si Si 0.2541 0.3302 'International Tables Vol C Tables 4.2.6.8 and 6.1.1.4'
Cu Cu -1.9646 0.5888 'International Tables Vol C Tables 4.2.6.8 and 6.1.1.4'
Br Br -0.6763 1.2805 'International Tables Vol C Tables 4.2.6.8 and 6.1.1.4'

loop_
_geom_angle_atom_site_label_1
_geom_angle_atom_site_label_2
_geom_angle_atom_site_label_3
_geom_angle
_geom_angle_site_symmetry_1
_geom_angle_site_symmetry_3
_geom_angle_publ_flag
N3 Cu1 N2 127.6(4) . . ?
N3 Cu1 N1 126.7(4) . . ?
N2 Cu1 N1 82.0(4) . . ?
N3 Cu1 N4 80.8(4) . . ?
N2 Cu1 N4 122.3(4) . . ?
N1 Cu1 N4 123.5(4) . . ?
C12 Si1 C13 109.2(6) . . ?
C12 Si1 C14 112.9(6) . . ?
C13 Si1 C14 115.5(6) . . ?
C12 Si1 C11 107.9(5) . . ?
C13 Si1 C11 106.3(5) . . ?
C14 Si1 C11 104.5(5) . . ?
C27 Si2 C25 112.3(6) . . ?
C27 Si2 C26 106.2(5) . . ?
C25 Si2 C26 108.7(6) . . ?
C27 Si2 C24 113.0(5) . . ?
C25 Si2 C24 109.0(5) . . ?
C26 Si2 C24 107.4(5) . . ?
C49 Si3 C48 107.8(7) . . ?
C49 Si3 C50 115.5(5) . . ?
C48 Si3 C50 105.5(5) . . ?
C49 Si3 C47 108.4(6) . . ?
C48 Si3 C47 110.2(6) . . ?
C50 Si3 C47 109.3(5) . . ?
C61 Si4 C62 108.8(6) . . ?
C61 Si4 C63B 99.7(10) . . ?
C62 Si4 C63B 116.8(11) . . ?
C61 Si4 C60 109.0(6) . . ?
C62 Si4 C60 108.6(6) . . ?
C63B Si4 C60 113.3(10) . . ?
C61 Si4 C63A 116.2(7) . . ?
C62 Si4 C63A 100.2(6) . . ?
C63B Si4 C63A 19.4(10) . . ?
C60 Si4 C63A 113.5(6) . . ?
C1 N1 C5 115.7(10) . . ?
C1 N1 Cu1 129.6(7) . . ?
C5 N1 Cu1 114.4(7) . . ?
C10 N2 C6 116.0(9) . . ?
C10 N2 Cu1 130.2(7) . . ?
C6 N2 Cu1 112.4(7) . . ?
C37 N3 C41 117.0(9) . . ?
C37 N3 Cu1 128.0(8) . . ?
C41 N3 Cu1 115.0(7) . . ?
C46 N4 C42 116.9(10) . . ?
C46 N4 Cu1 127.7(7) . . ?
C42 N4 Cu1 115.4(7) . . ?
N1 C1 C2 125.3(11) . . ?
C1 C2 C3 118.6(11) . . ?
C4 C3 C2 116.8(10) . . ?
C4 C3 C11 122.5(10) . . ?
C2 C3 C11 120.6(10) . . ?
C5 C4 C3 120.8(10) . . ?
N1 C5 C4 122.7(11) . . ?
N1 C5 C6 114.3(9) . . ?
C4 C5 C6 123.0(10) . . ?
N2 C6 C7 120.8(10) . . ?
N2 C6 C5 116.0(9) . . ?
C7 C6 C5 122.9(9) . . ?
C8 C7 C6 122.9(10) . . ?
C7 C8 C9 114.8(10) . . ?
C7 C8 C24 122.0(10) . . ?
C9 C8 C24 123.1(11) . . ?
C10 C9 C8 120.7(11) . . ?
N2 C10 C9 124.5(10) . . ?
C3 C11 Si1 113.4(7) . . ?
C15 C14 Si1 123.3(8) . . ?
C17 C15 C16 107.6(10) . . ?
C17 C15 C18 110.7(10) . . ?
C16 C15 C18 111.2(9) . . ?
C17 C15 C14 108.1(9) . . ?
C16 C15 C14 109.0(9) . . ?
C18 C15 C14 110.2(9) . . ?
C19 C18 C23 117.0(12) . . ?
C19 C18 C15 119.1(11) . . ?
C23 C18 C15 123.8(11) . . ?
C18 C19 C20 120.8(12) . . ?
C21 C20 C19 120.8(13) . . ?
C20 C21 C22 120.0(13) . . ?
C21 C22 C23 119.1(13) . . ?
C22 C23 C18 122.2(12) . . ?
C8 C24 Si2 113.2(7) . . ?
C28 C27 Si2 124.0(8) . . ?
C31 C28 C29 111.4(10) . . ?
C31 C28 C27 109.8(9) . . ?
C29 C28 C27 109.8(10) . . ?
C31 C28 C30 110.7(10) . . ?
C29 C28 C30 107.7(10) . . ?
C27 C28 C30 107.4(9) . . ?
C36 C31 C32 116.3(11) . . ?
C36 C31 C28 125.2(11) . . ?
C32 C31 C28 118.5(10) . . ?
C33 C32 C31 122.0(12) . . ?
C32 C33 C34 120.7(13) . . ?
C35 C34 C33 118.2(12) . . ?
C34 C35 C36 121.2(12) . . ?
C31 C36 C35 121.5(12) . . ?
N3 C37 C38 124.1(11) . . ?
C39 C38 C37 119.9(11) . . ?
C38 C39 C40 116.9(10) . . ?
C38 C39 C47 123.7(10) . . ?
C40 C39 C47 119.4(10) . . ?
C41 C40 C39 119.7(10) . . ?
N3 C41 C40 122.3(10) . . ?
N3 C41 C42 116.3(8) . . ?
C40 C41 C42 121.4(10) . . ?
N4 C42 C43 123.7(10) . . ?
N4 C42 C41 112.4(9) . . ?
C43 C42 C41 123.9(9) . . ?
C42 C43 C44 119.2(10) . . ?
C43 C44 C45 117.6(11) . . ?
C43 C44 C60 121.9(10) . . ?
C45 C44 C60 120.4(10) . . ?
C44 C45 C46 120.3(10) . . ?
N4 C46 C45 122.3(10) . . ?
C39 C47 Si3 112.3(8) . . ?
C51 C50 Si3 123.1(7) . . ?
C50 C51 C53 112.1(10) . . ?
C50 C51 C52 111.2(9) . . ?
C53 C51 C52 107.3(10) . . ?
C50 C51 C54 109.1(8) . . ?
C53 C51 C54 109.8(9) . . ?
C52 C51 C54 107.3(9) . . ?
C55 C54 C59 116.8(10) . . ?
C55 C54 C51 121.8(10) . . ?
C59 C54 C51 121.4(11) . . ?
C54 C55 C56 123.4(12) . . ?
C57 C56 C55 118.0(12) . . ?
C58 C57 C56 120.6(11) . . ?
C57 C58 C59 119.8(12) . . ?
C54 C59 C58 121.4(12) . . ?
C44 C60 Si4 110.8(8) . . ?
C64A C63A Si4 121.6(12) . . ?
C66A C64A C67 113.5(14) . . ?
C66A C64A C63A 109.0(14) . . ?
C67 C64A C63A 108.9(13) . . ?
C66A C64A C65A 120.5(15) . . ?
C67 C64A C65A 102.9(14) . . ?
C63A C64A C65A 101.1(13) . . ?
C64B C63B Si4 126(2) . . ?
C66B C64B C63B 107(2) . . ?
C66B C64B C67 124(2) . . ?
C63B C64B C67 104(2) . . ?
C66B C64B C65B 121(2) . . ?
C63B C64B C65B 98.4(18) . . ?
C67 C64B C65B 98.8(19) . . ?
C72 C67 C68 118.8(13) . . ?
C72 C67 C64A 112.6(13) . . ?
C68 C67 C64A 128.0(14) . . ?
C72 C67 C64B 135.1(15) . . ?
C68 C67 C64B 102.3(15) . . ?
C64A C67 C64B 36.1(12) . . ?
C67 C68 C69 120.9(13) . . ?
C70 C69 C68 119.2(13) . . ?
C69 C70 C71 120.7(13) . . ?
C70 C71 C72 119.5(14) . . ?
C67 C72 C71 120.9(14) . . ?
Br2 Cu2 Br1 177.37(12) . . ?

loop_
_geom_bond_atom_site_label_1
_geom_bond_atom_site_label_2
_geom_bond_distance
_geom_bond_site_symmetry_2
_geom_bond_publ_flag
Cu1 N3 2.002(8) . ?
Cu1 N2 2.019(9) . ?
Cu1 N1 2.019(9) . ?
Cu1 N4 2.046(9) . ?
Si1 C12 1.856(12) . ?
Si1 C13 1.870(13) . ?
Si1 C14 1.874(12) . ?
Si1 C11 1.880(11) . ?
Si2 C27 1.867(11) . ?
Si2 C25 1.869(12) . ?
Si2 C26 1.880(12) . ?
Si2 C24 1.891(11) . ?
Si3 C49 1.858(12) . ?
Si3 C48 1.869(13) . ?
Si3 C50 1.886(10) . ?
Si3 C47 1.899(12) . ?
Si4 C61 1.867(11) . ?
Si4 C62 1.869(13) . ?
Si4 C63B 1.87(3) . ?
Si4 C60 1.897(12) . ?
Si4 C63A 1.919(16) . ?
N1 C1 1.344(14) . ?
N1 C5 1.351(13) . ?
N2 C10 1.350(14) . ?
N2 C6 1.376(13) . ?
N3 C37 1.330(14) . ?
N3 C41 1.348(13) . ?
N4 C46 1.344(13) . ?
N4 C42 1.357(13) . ?
C1 C2 1.359(16) . ?
C2 C3 1.399(15) . ?
C3 C4 1.384(15) . ?
C3 C11 1.526(14) . ?
C4 C5 1.369(14) . ?
C5 C6 1.478(15) . ?
C6 C7 1.396(14) . ?
C7 C8 1.376(15) . ?
C8 C9 1.404(14) . ?
C8 C24 1.488(14) . ?
C9 C10 1.362(14) . ?
C14 C15 1.571(14) . ?
C15 C17 1.530(16) . ?
C15 C16 1.531(16) . ?
C15 C18 1.533(16) . ?
C18 C19 1.380(15) . ?
C18 C23 1.391(16) . ?
C19 C20 1.384(18) . ?
C20 C21 1.364(18) . ?
C21 C22 1.368(17) . ?
C22 C23 1.383(17) . ?
C27 C28 1.562(14) . ?
C28 C31 1.505(15) . ?
C28 C29 1.532(16) . ?
C28 C30 1.567(17) . ?
C31 C36 1.384(16) . ?
C31 C32 1.402(16) . ?
C32 C33 1.376(16) . ?
C33 C34 1.394(18) . ?
C34 C35 1.361(17) . ?
C35 C36 1.401(16) . ?
C37 C38 1.389(15) . ?
C38 C39 1.370(15) . ?
C39 C40 1.408(14) . ?
C39 C47 1.505(14) . ?
C40 C41 1.399(13) . ?
C41 C42 1.510(14) . ?
C42 C43 1.384(15) . ?
C43 C44 1.384(15) . ?
C44 C45 1.387(14) . ?
C44 C60 1.516(16) . ?
C45 C46 1.393(15) . ?
C50 C51 1.520(14) . ?
C51 C53 1.547(16) . ?
C51 C52 1.551(15) . ?
C51 C54 1.566(14) . ?
C54 C55 1.363(16) . ?
C54 C59 1.383(16) . ?
C55 C56 1.390(15) . ?
C56 C57 1.385(17) . ?
C57 C58 1.354(17) . ?
C58 C59 1.398(15) . ?
C63A C64A 1.559(19) . ?
C64A C66A 1.53(2) . ?
C64A C67 1.55(2) . ?
C64A C65A 1.67(2) . ?
C63B C64B 1.56(2) . ?
C64B C66B 1.53(2) . ?
C64B C67 1.64(3) . ?
C64B C65B 1.67(2) . ?
C67 C72 1.366(19) . ?
C67 C68 1.384(18) . ?
C68 C69 1.385(17) . ?
C69 C70 1.364(18) . ?
C70 C71 1.377(19) . ?
C71 C72 1.383(19) . ?
Br1 Cu2 2.229(2) . ?
Br2 Cu2 2.222(2) . ?
